data_4066361
loop_
_publ_author_name
'Egbert, Jonathan D.'
'Heinekey, D. Michael'

_publ_section_title
;
 Dihydrogen Complexes of the Chromium Group: Synthesis and
 Characterization of (Arene)M(CO)2(H2) Complexes
;
_journal_issue 15
_journal_name_full Organometallics
_journal_page_first 3387
_journal_paper_doi 10.1021/om100416w
_journal_volume 29
_journal_year 2010
_chemical_absolute_configuration ad
_chemical_formula_moiety 'C17 H26 O2 W'
_chemical_formula_sum 'C17 H26 O2 W'
_chemical_formula_weight 446.23
_chemical_name_common jdew1
_chemical_name_systematic
;
 jdew1
;
_space_group_IT_number 19
_symmetry_cell_setting orthorhombic
_symmetry_Int_Tables_number 19
_symmetry_space_group_name_Hall 'P 2ac 2ab'
_symmetry_space_group_name_H-M 'P 21 21 21'
_atom_sites_solution_hydrogens geom
_atom_sites_solution_primary direct
_atom_sites_solution_secondary difmap
_audit_conform_dict_location ftp://ftp.iucr.org/pub/cif_core.dic
_audit_conform_dict_name cif_core.dic
_audit_conform_dict_version 2.4
_audit_creation_date 2010-03-04T09:03:32-00:00
_audit_creation_method 'WinGX routine CIF_UPDATE'
_cell_angle_alpha 90
_cell_angle_beta 90
_cell_angle_gamma 90
_cell_formula_units_Z 4
_cell_length_a 11.6528(2)
_cell_length_b 11.7581(2)
_cell_length_c 12.1589(2)
_cell_measurement_reflns_used 457
_cell_measurement_temperature 100(2)
_cell_measurement_theta_max 20
_cell_measurement_theta_min 3
_cell_volume 1665.95(5)
_computing_cell_refinement 'SAINT (Bruker, 2007)'
_computing_data_collection 'APEX2 (Bruker, 2007)'
_computing_data_reduction 'SAINT (Bruker, 2007)'
_computing_molecular_graphics 'ORTEP-3 for Windows (Farrugia, 1997)'
_computing_publication_material 'SHELXL-97 (Sheldrick, 1997)'
_computing_structure_refinement 'SHELXL-97 (Sheldrick, 2008)'
_computing_structure_solution 'SHELXS97 (Sheldrick, 1997)'
_diffrn_ambient_temperature 100(2)
_diffrn_measured_fraction_theta_full 0.991
_diffrn_measured_fraction_theta_max 0.991
_diffrn_measurement_device_type 'Bruker APEXII CCD area-detector'
_diffrn_measurement_method '\f and \w scans'
_diffrn_radiation_monochromator graphite
_diffrn_radiation_type MoK\a
_diffrn_radiation_wavelength 0.71073
_diffrn_reflns_av_R_equivalents 0.0347
_diffrn_reflns_av_unetI/netI 0.0468
_diffrn_reflns_limit_h_max 19
_diffrn_reflns_limit_h_min -21
_diffrn_reflns_limit_k_max 21
_diffrn_reflns_limit_k_min -21
_diffrn_reflns_limit_l_max 21
_diffrn_reflns_limit_l_min -20
_diffrn_reflns_number 28084
_diffrn_reflns_theta_full 25
_diffrn_reflns_theta_max 40.14
_diffrn_reflns_theta_min 2.41
_diffrn_source 'fine-focus sealed tube'
_exptl_absorpt_coefficient_mu 6.933
_exptl_absorpt_correction_T_max 0.607
_exptl_absorpt_correction_T_min 0.168
_exptl_absorpt_correction_type multi-scan
_exptl_absorpt_process_details '(SADABS; Bruker, 2007)'
_exptl_crystal_colour yellow
_exptl_crystal_density_diffrn 1.779
_exptl_crystal_density_method 'not measured'
_exptl_crystal_description needle
_exptl_crystal_F_000 872
_exptl_crystal_size_max 0.4
_exptl_crystal_size_mid 0.08
_exptl_crystal_size_min 0.08
_refine_diff_density_max 1.712
_refine_diff_density_min -1.306
_refine_diff_density_rms 0.165
_refine_ls_abs_structure_details 'Flack H D (1983), Acta Cryst. A39, 876-881'
_refine_ls_abs_structure_Flack 0.497(7)
_refine_ls_extinction_method none
_refine_ls_goodness_of_fit_ref 0.983
_refine_ls_hydrogen_treatment mixed
_refine_ls_matrix_type full
_refine_ls_number_parameters 205
_refine_ls_number_reflns 10262
_refine_ls_number_restraints 0
_refine_ls_restrained_S_all 0.983
_refine_ls_R_factor_all 0.0364
_refine_ls_R_factor_gt 0.0273
_refine_ls_shift/su_max 0.003
_refine_ls_shift/su_mean 0
_refine_ls_structure_factor_coef Fsqd
_refine_ls_weighting_details 'calc w=1/[\s^2^(Fo^2^)+(0.0132P)^2^+0.0000P] where P=(Fo^2^+2Fc^2^)/3'
_refine_ls_weighting_scheme calc
_refine_ls_wR_factor_gt 0.0397
_refine_ls_wR_factor_ref 0.0416
_reflns_number_gt 9143
_reflns_number_total 10262
_reflns_threshold_expression >2\s(I)
_cod_data_source_file om100416w_si_002.cif
_cod_data_source_block jdew1_0m
_cod_database_code 4066361

loop_
_symmetry_equiv_pos_as_xyz
'x, y, z'
'x+1/2, -y+1/2, -z'
'-x, y+1/2, -z+1/2'
'-x+1/2, -y, z+1/2'

loop_
_atom_site_label
_atom_site_type_symbol
_atom_site_fract_x
_atom_site_fract_y
_atom_site_fract_z
_atom_site_U_iso_or_equiv
_atom_site_adp_type
_atom_site_occupancy
_atom_site_symmetry_multiplicity
_atom_site_calc_flag
_atom_site_refinement_flags
C1 C 0.8308(2) 0.40748(17) 0.33263(17) 0.0140(3) Uani 1 1 d .
H1 H 0.856(2) 0.431(2) 0.392(2) 0.017 Uiso 1 1 d .
C2 C 0.74108(19) 0.32303(19) 0.34374(18) 0.0130(4) Uani 1 1 d .
C3 C 0.69477(15) 0.27488(16) 0.24778(19) 0.0126(4) Uani 1 1 d .
H3 H 0.640(2) 0.217(2) 0.253(2) 0.015 Uiso 1 1 d .
C4 C 0.72647(19) 0.31349(19) 0.14236(18) 0.0124(4) Uani 1 1 d .
C5 C 0.8200(2) 0.39301(17) 0.13492(16) 0.0125(3) Uani 1 1 d .
H5 H 0.845(2) 0.416(2) 0.068(2) 0.015 Uiso 1 1 d .
C6 C 0.87597(15) 0.43552(15) 0.22807(18) 0.0120(3) Uani 1 1 d .
C7 C 0.7063(2) 0.2803(2) 0.45633(19) 0.0161(4) Uani 1 1 d .
H7 H 0.7338 0.3368 0.5118 0.019 Uiso 1 1 calc R
C8 C 0.5782(2) 0.2674(3) 0.4709(2) 0.0283(6) Uani 1 1 d .
H8A H 0.5611 0.2498 0.5479 0.042 Uiso 1 1 calc R
H8B H 0.5503 0.2056 0.4239 0.042 Uiso 1 1 calc R
H8C H 0.54 0.3385 0.4502 0.042 Uiso 1 1 calc R
C9 C 0.7685(2) 0.1682(2) 0.4783(2) 0.0232(5) Uani 1 1 d .
H9A H 0.7589 0.1469 0.5556 0.035 Uiso 1 1 calc R
H9B H 0.8504 0.1772 0.462 0.035 Uiso 1 1 calc R
H9C H 0.7362 0.1085 0.4312 0.035 Uiso 1 1 calc R
C10 C 0.6795(2) 0.25845(18) 0.03914(17) 0.0148(4) Uani 1 1 d .
H10 H 0.694 0.3111 -0.024 0.018 Uiso 1 1 calc R
C11 C 0.5513(2) 0.2355(2) 0.0448(2) 0.0229(5) Uani 1 1 d .
H11A H 0.5247 0.2067 -0.0264 0.034 Uiso 1 1 calc R
H11B H 0.5108 0.3061 0.0624 0.034 Uiso 1 1 calc R
H11C H 0.5359 0.1787 0.1019 0.034 Uiso 1 1 calc R
C12 C 0.7454(2) 0.1478(2) 0.0178(2) 0.0228(5) Uani 1 1 d .
H12A H 0.7222 0.1162 -0.0533 0.034 Uiso 1 1 calc R
H12B H 0.7282 0.093 0.0762 0.034 Uiso 1 1 calc R
H12C H 0.828 0.1636 0.0169 0.034 Uiso 1 1 calc R
C13 C 0.98273(19) 0.50935(17) 0.21646(18) 0.0161(4) Uani 1 1 d .
H13 H 0.9933 0.5268 0.1366 0.019 Uiso 1 1 calc R
C14 C 1.08704(17) 0.44290(18) 0.2552(2) 0.0211(4) Uani 1 1 d .
H14A H 1.0925 0.3716 0.2138 0.032 Uiso 1 1 calc R
H14B H 1.0794 0.4261 0.3338 0.032 Uiso 1 1 calc R
H14C H 1.1564 0.4882 0.2429 0.032 Uiso 1 1 calc R
C15 C 0.9746(2) 0.6214(2) 0.2780(3) 0.0302(6) Uani 1 1 d .
H15A H 0.9074 0.6638 0.2522 0.045 Uiso 1 1 calc R
H15B H 1.0441 0.6662 0.2645 0.045 Uiso 1 1 calc R
H15C H 0.9671 0.6065 0.357 0.045 Uiso 1 1 calc R
C16 C 0.50382(17) 0.48239(18) 0.2375(2) 0.0228(4) Uani 1 1 d .
C17 C 0.68214(18) 0.64276(17) 0.2411(2) 0.0181(4) Uani 1 1 d .
O1 O 0.40492(14) 0.48819(15) 0.2370(2) 0.0363(5) Uani 1 1 d .
O2 O 0.68763(15) 0.74059(13) 0.24399(18) 0.0303(4) Uani 1 1 d .
W W 0.672492(7) 0.475865(7) 0.237885(6) 0.01166(2) Uani 1 1 d .
H16 H 0.635(3) 0.518(3) 0.114(3) 0.045(10) Uiso 1 1 d .
H17 H 0.625(3) 0.515(3) 0.361(3) 0.049(10) Uiso 1 1 d .

loop_
_atom_site_aniso_label
_atom_site_aniso_U_11
_atom_site_aniso_U_22
_atom_site_aniso_U_33
_atom_site_aniso_U_23
_atom_site_aniso_U_13
_atom_site_aniso_U_12
C1 0.0153(8) 0.0121(8) 0.0145(9) -0.0014(6) -0.0033(9) -0.0021(8)
C2 0.0158(9) 0.0114(9) 0.0118(10) 0.0006(7) 0.0021(7) 0.0014(7)
C3 0.0134(8) 0.0107(7) 0.0137(10) 0.0001(7) 0.0018(7) 0.0001(5)
C4 0.0108(8) 0.0112(9) 0.0151(10) -0.0011(7) -0.0007(7) -0.0006(7)
C5 0.0130(9) 0.0127(8) 0.0117(9) 0.0006(6) 0.0007(8) 0.0010(8)
C6 0.0117(7) 0.0087(7) 0.0154(9) -0.0001(7) -0.0007(7) 0.0016(6)
C7 0.0203(10) 0.0159(10) 0.0120(10) 0.0019(7) 0.0008(7) -0.0014(8)
C8 0.0263(14) 0.0352(15) 0.0235(14) 0.0102(11) 0.0105(11) 0.0062(11)
C9 0.0242(12) 0.0237(13) 0.0217(13) 0.0085(10) 0.0013(10) 0.0016(10)
C10 0.0156(9) 0.0156(9) 0.0130(9) -0.0002(6) -0.0013(8) -0.0016(8)
C11 0.0162(11) 0.0327(14) 0.0199(12) -0.0030(10) -0.0033(8) -0.0045(9)
C12 0.0257(13) 0.0200(12) 0.0226(13) -0.0086(9) -0.0043(10) 0.0016(9)
C13 0.0168(8) 0.0128(9) 0.0185(10) -0.0002(7) -0.0002(7) -0.0029(7)
C14 0.0150(8) 0.0218(9) 0.0264(12) 0.0018(9) -0.0006(9) -0.0009(6)
C15 0.0224(11) 0.0169(9) 0.0513(19) -0.0132(11) 0.0026(12) -0.0049(8)
C16 0.0190(8) 0.0137(8) 0.0358(12) -0.0006(12) 0.0035(9) 0.0013(7)
C17 0.0174(9) 0.0163(8) 0.0206(10) 0.0001(8) 0.0006(11) 0.0019(7)
O1 0.0171(7) 0.0253(8) 0.0666(14) -0.0026(11) 0.0025(9) 0.0013(6)
O2 0.0340(10) 0.0137(6) 0.0431(12) 0.0022(8) 0.0009(11) 0.0011(6)
W1 0.01210(3) 0.01043(2) 0.01244(3) 0.00031(3) 0.00120(3) 0.00157(3)

loop_
_atom_type_symbol
_atom_type_description
_atom_type_scat_dispersion_real
_atom_type_scat_dispersion_imag
_atom_type_scat_source
C C 0.0033 0.0016 'International Tables Vol C Tables 4.2.6.8 and 6.1.1.4'
H H 0 0 'International Tables Vol C Tables 4.2.6.8 and 6.1.1.4'
O O 0.0106 0.006 'International Tables Vol C Tables 4.2.6.8 and 6.1.1.4'
W W -0.849 6.8722 'International Tables Vol C Tables 4.2.6.8 and 6.1.1.4'

loop_
_geom_angle_atom_site_label_1
_geom_angle_atom_site_label_2
_geom_angle_atom_site_label_3
_geom_angle
C6 C1 C2 120.81(19)
C6 C1 W1 76.63(12)
C2 C1 W1 73.14(14)
C6 C1 H1 125.1(19)
C2 C1 H1 113.7(19)
W1 C1 H1 127(2)
C3 C2 C1 118.44(19)
C3 C2 C7 121.0(2)
C1 C2 C7 120.4(2)
C3 C2 W1 73.90(12)
C1 C2 W1 70.74(13)
C7 C2 W1 131.15(15)
C2 C3 C4 121.67(18)
C2 C3 W1 71.56(12)
C4 C3 W1 70.29(12)
C2 C3 H3 119.8(18)
C4 C3 H3 118.5(18)
W1 C3 H3 130.6(15)
C3 C4 C5 117.72(19)
C3 C4 C10 121.44(19)
C5 C4 C10 119.94(19)
C3 C4 W1 74.86(12)
C5 C4 W1 72.68(12)
C10 C4 W1 131.93(15)
C6 C5 C4 122.30(19)
C6 C5 W1 76.14(12)
C4 C5 W1 71.36(13)
C6 C5 H5 118.1(17)
C4 C5 H5 119.6(17)
W1 C5 H5 126.1(18)
C5 C6 C1 118.07(17)
C5 C6 C13 120.61(19)
C1 C6 C13 121.33(19)
C5 C6 W1 69.72(12)
C1 C6 W1 68.71(13)
C13 C6 W1 133.84(13)
C8 C7 C2 113.8(2)
C8 C7 C9 111.2(2)
C2 C7 C9 108.5(2)
C8 C7 H7 107.7
C2 C7 H7 107.7
C9 C7 H7 107.7
C7 C8 H8A 109.5
C7 C8 H8B 109.5
H8A C8 H8B 109.5
C7 C8 H8C 109.5
H8A C8 H8C 109.5
H8B C8 H8C 109.5
C7 C9 H9A 109.5
C7 C9 H9B 109.5
H9A C9 H9B 109.5
C7 C9 H9C 109.5
H9A C9 H9C 109.5
H9B C9 H9C 109.5
C4 C10 C11 113.19(19)
C4 C10 C12 108.78(19)
C11 C10 C12 110.44(19)
C4 C10 H10 108.1
C11 C10 H10 108.1
C12 C10 H10 108.1
C10 C11 H11A 109.5
C10 C11 H11B 109.5
H11A C11 H11B 109.5
C10 C11 H11C 109.5
H11A C11 H11C 109.5
H11B C11 H11C 109.5
C10 C12 H12A 109.5
C10 C12 H12B 109.5
H12A C12 H12B 109.5
C10 C12 H12C 109.5
H12A C12 H12C 109.5
H12B C12 H12C 109.5
C15 C13 C14 110.09(19)
C15 C13 C6 113.45(18)
C14 C13 C6 109.35(16)
C15 C13 H13 107.9
C14 C13 H13 107.9
C6 C13 H13 107.9
C13 C14 H14A 109.5
C13 C14 H14B 109.5
H14A C14 H14B 109.5
C13 C14 H14C 109.5
H14A C14 H14C 109.5
H14B C14 H14C 109.5
C13 C15 H15A 109.5
C13 C15 H15B 109.5
H15A C15 H15B 109.5
C13 C15 H15C 109.5
H15A C15 H15C 109.5
H15B C15 H15C 109.5
O1 C16 W1 178.8(2)
O2 C17 W1 179.4(2)
C17 W1 C16 91.05(9)
C17 W1 C1 106.91(8)
C16 W1 C1 144.07(9)
C17 W1 C4 144.61(9)
C16 W1 C4 107.54(8)
C1 W1 C4 75.40(7)
C17 W1 C5 112.60(8)
C16 W1 C5 138.51(9)
C1 W1 C5 62.41(7)
C4 W1 C5 35.96(7)
C17 W1 C2 137.13(9)
C16 W1 C2 111.78(9)
C1 W1 C2 36.13(8)
C4 W1 C2 63.46(7)
C5 W1 C2 74.03(7)
C17 W1 C3 169.64(8)
C16 W1 C3 98.50(7)
C1 W1 C3 62.86(7)
C4 W1 C3 34.85(8)
C5 W1 C3 62.19(7)
C2 W1 C3 34.54(8)
C17 W1 C6 98.08(8)
C16 W1 C6 170.45(8)
C1 W1 C6 34.66(8)
C4 W1 C6 63.18(7)
C5 W1 C6 34.14(7)
C2 W1 C6 62.88(7)
C3 W1 C6 72.61(6)
C17 W1 H16 74.5(13)
C16 W1 H16 73.8(12)
C1 W1 H16 140.4(12)
C4 W1 H16 82.1(13)
C5 W1 H16 80.3(12)
C2 W1 H16 145.3(13)
C3 W1 H16 112.0(13)
C6 W1 H16 105.9(12)
C17 W1 H17 73.9(14)
C16 W1 H17 70.0(12)
C1 W1 H17 85.1(12)
C4 W1 H17 140.4(14)
C5 W1 H17 147.5(12)
C2 W1 H17 80.4(13)
C3 W1 H17 105.5(14)
C6 W1 H17 115.2(12)
H16 W1 H17 130.7(16)

loop_
_geom_bond_atom_site_label_1
_geom_bond_atom_site_label_2
_geom_bond_distance
C1 C6 1.415(3)
C1 C2 1.448(3)
C1 W1 2.319(2)
C1 H1 0.83(3)
C2 C3 1.405(3)
C2 C7 1.513(3)
C2 W1 2.350(2)
C3 C4 1.409(3)
C3 W1 2.3805(18)
C3 H3 0.93(2)
C4 C5 1.439(3)
C4 C10 1.514(3)
C4 W1 2.322(2)
C5 C6 1.399(3)
C5 W1 2.339(2)
C5 H5 0.90(3)
C6 C13 1.524(3)
C6 W1 2.4210(18)
C7 C8 1.511(4)
C7 C9 1.528(4)
C7 H7 1
C8 H8A 0.98
C8 H8B 0.98
C8 H8C 0.98
C9 H9A 0.98
C9 H9B 0.98
C9 H9C 0.98
C10 C11 1.520(4)
C10 C12 1.533(3)
C10 H10 1
C11 H11A 0.98
C11 H11B 0.98
C11 H11C 0.98
C12 H12A 0.98
C12 H12B 0.98
C12 H12C 0.98
C13 C15 1.518(3)
C13 C14 1.520(3)
C13 H13 1
C14 H14A 0.98
C14 H14B 0.98
C14 H14C 0.98
C15 H15A 0.98
C15 H15B 0.98
C15 H15C 0.98
C16 O1 1.154(3)
C16 W1 1.967(2)
C17 O2 1.153(2)
C17 W1 1.966(2)
W1 H16 1.65(3)
W1 H17 1.67(3)
